data_7036788
loop_
_publ_author_name
'Chan, Chung Ying'
'Barnard, Peter J.'

_publ_section_title
;
 Rhenium complexes of bidentate, bis-bidentate and tridentate
 N-heterocyclic carbene ligands.
;
_journal_issue 44
_journal_name_full 'Dalton transactions (Cambridge, England : 2003)'
_journal_page_first 19126
_journal_page_last 19140
_journal_paper_doi 10.1039/c5dt03295d
_journal_volume 44
_journal_year 2015
_chemical_formula_moiety 'C22 H25 Cl N5 O3 Re, C2 H3 N'
_chemical_formula_sum 'C24 H28 Cl N6 O3 Re'
_chemical_formula_weight 670.17
_chemical_name_systematic 18
_space_group_crystal_system triclinic
_space_group_IT_number 2
_space_group_name_Hall '-P 1'
_space_group_name_H-M_alt 'P -1'
_symmetry_space_group_name_Hall '-P 1'
_symmetry_space_group_name_H-M 'P -1'
_atom_sites_solution_hydrogens geom
_atom_sites_solution_primary heavy
_audit_creation_date 2015-07-07
_audit_creation_method
;
Olex2 1.2
(compiled 2015.01.26 svn.r3150 for OlexSys, GUI svn.r4998)
;
_audit_update_record
;
2015-08-20 deposited with the CCDC.
2015-10-07 downloaded from the CCDC.
;
_cell_angle_alpha 102.922(3)
_cell_angle_beta 100.733(3)
_cell_angle_gamma 98.285(3)
_cell_formula_units_Z 2
_cell_length_a 8.0075(3)
_cell_length_b 12.8704(5)
_cell_length_c 13.4782(5)
_cell_measurement_temperature 173.20
_cell_volume 1304.94(9)
_computing_molecular_graphics 'Olex2 (Dolomanov et al., 2009)'
_computing_publication_material 'Olex2 (Dolomanov et al., 2009)'
_computing_structure_refinement 'ShelXL (Sheldrick, 2008)'
_computing_structure_solution 'ShelXS (Sheldrick, 2008)'
_diffrn_ambient_temperature 173.20
_diffrn_measured_fraction_theta_full 0.999
_diffrn_measured_fraction_theta_max 0.999
_diffrn_measurement_device_type 'Xcalibur, Atlas, Gemini'
_diffrn_radiation_type MoK\a
_diffrn_radiation_wavelength 0.71073
_diffrn_reflns_av_R_equivalents 0.0231
_diffrn_reflns_av_unetI/netI 0.0327
_diffrn_reflns_laue_measured_fraction_full 0.999
_diffrn_reflns_laue_measured_fraction_max 0.999
_diffrn_reflns_limit_h_max 9
_diffrn_reflns_limit_h_min -10
_diffrn_reflns_limit_k_max 16
_diffrn_reflns_limit_k_min -16
_diffrn_reflns_limit_l_max 16
_diffrn_reflns_limit_l_min -16
_diffrn_reflns_number 11684
_diffrn_reflns_point_group_measured_fraction_full 0.999
_diffrn_reflns_point_group_measured_fraction_max 0.999
_diffrn_reflns_theta_full 25.242
_diffrn_reflns_theta_max 26.372
_diffrn_reflns_theta_min 2.830
_exptl_absorpt_coefficient_mu 4.795
_exptl_absorpt_correction_T_max 1.00000
_exptl_absorpt_correction_T_min 0.76028
_exptl_absorpt_correction_type multi-scan
_exptl_absorpt_process_details
;
CrysAlisPro, Agilent Technologies,
Version 1.171.35.19 (release 27-10-2011 CrysAlis171 .NET)
(compiled Oct 27 2011,15:02:11)
Empirical absorption correction using spherical harmonics,
 implemented in SCALE3 ABSPACK scaling algorithm.
;
_exptl_crystal_colour 'clear yellowish green'
_exptl_crystal_colour_lustre clear
_exptl_crystal_colour_modifier yellowish
_exptl_crystal_colour_primary green
_exptl_crystal_density_diffrn 1.706
_exptl_crystal_description block
_exptl_crystal_F_000 660
_exptl_crystal_size_max 0.06
_exptl_crystal_size_mid 0.06
_exptl_crystal_size_min 0.05
_refine_diff_density_max 0.614
_refine_diff_density_min -0.576
_refine_diff_density_rms 0.084
_refine_ls_extinction_method none
_refine_ls_goodness_of_fit_ref 1.045
_refine_ls_hydrogen_treatment constr
_refine_ls_matrix_type full
_refine_ls_number_parameters 328
_refine_ls_number_reflns 5314
_refine_ls_number_restraints 6
_refine_ls_restrained_S_all 1.047
_refine_ls_R_factor_all 0.0224
_refine_ls_R_factor_gt 0.0192
_refine_ls_shift/su_max 0.001
_refine_ls_shift/su_mean 0.000
_refine_ls_structure_factor_coef Fsqd
_refine_ls_weighting_details
;
 w=1/[\s^2^(Fo^2^)+(0.0156P)^2^+0.3103P]
 where P=(Fo^2^+2Fc^2^)/3
;
_refine_ls_weighting_scheme calc
_refine_ls_wR_factor_gt 0.0408
_refine_ls_wR_factor_ref 0.0422
_reflns_Friedel_coverage 0.000
_reflns_number_gt 4925
_reflns_number_total 5314
_reflns_threshold_expression 'I > 2\s(I)'
_cod_data_source_file c5dt03295d2.cif
_cod_data_source_block 18
_cod_depositor_comments 'Adding full bibliography for 7036787--7036794.cif.'
_cod_original_cell_volume 1304.93(9)
_cod_database_code 7036788
_shelxl_version_number 2013-2
_shelx_space_group_comment
;
The symmetry employed for this shelxl refinement is uniquely defined
by the following loop, which should always be used as a source of
symmetry information in preference to the above space-group names.
They are only intended as comments.
;
_olex2_refinement_description
;
1. Fixed Uiso
 At 1.2 times of:
  All C(H) groups, All C(H,H) groups
 At 1.5 times of:
  All C(H,H,H) groups
2. Restrained distances
 O1A-C1A
 1.15 with sigma of 0.02
 C1-O1
 1.15 with sigma of 0.02
 C1A-Re1
 1.94 with sigma of 0.02
 C1-Re1
 1.94 with sigma of 0.02
 Re1-Cl1A
 2.51 with sigma of 0.02
 Re1-Cl1
 2.51 with sigma of 0.02
3. Uiso/Uaniso restraints and constraints
Uanis(Cl1) = Uanis(Cl1A)
Uanis(C1) = Uanis(C1A)
Uanis(O1) = Uanis(O1A)
4. Others
 Fixed Sof: Cl1(0.7) C1(0.7) Cl1A(0.3) O1(0.7) C1A(0.3) O1A(0.3)
5.a Secondary CH2 refined with riding coordinates:
 C12(H12A,H12B), C16(H16A,H16B), C13(H13A,H13B), C14(H14A,H14B), C15(H15A,H15B)
5.b Aromatic/amide H refined with riding coordinates:
 C5(H5), C9(H9), C6(H6), C10(H10), C18(H18), C22(H22), C20(H20), C19(H19),
 C21(H21)
5.c Idealised Me refined as rotating group:
 C7(H7A,H7B,H7C), C11(H11A,H11B,H11C), C24(H24A,H24B,H24C)
;
_olex2_date_sample_data_collection 2013-01-04
_olex2_exptl_crystal_mounting_method
'Crystals were removed from the crystallisation vial and immediately coated with Paratone oil on a glass slide. A suitable single crystal was mounted in Paratone oil on a glass fibre and cooled rapidly to 173 K in a stream of cold N2 using an Oxford low temperature device. '
_olex2_submission_special_instructions 'No special instructions were received'

loop_
_space_group_symop_operation_xyz
'x, y, z'
'-x, -y, -z'

loop_
_atom_site_label
_atom_site_type_symbol
_atom_site_fract_x
_atom_site_fract_y
_atom_site_fract_z
_atom_site_U_iso_or_equiv
_atom_site_adp_type
_atom_site_occupancy
_atom_site_site_symmetry_order
_atom_site_calc_flag
_atom_site_refinement_flags_posn
_atom_site_refinement_flags_occupancy
_atom_site_disorder_assembly
_atom_site_disorder_group
Re1 Re 0.58072(2) 0.81714(2) 0.69285(2) 0.01989(4) Uani 1 1 d D . . .
Cl1 Cl 0.68608(16) 0.73177(10) 0.53588(9) 0.0280(2) Uani 0.7 1 d D P A 1
C1 C 0.5080(9) 0.8931(4) 0.8110(4) 0.0407(15) Uani 0.7 1 d D P A 1
N1 N 0.3846(3) 0.56853(17) 0.65300(15) 0.0209(5) Uani 1 1 d . . . .
N5 N 0.7550(3) 0.43261(18) 0.72404(15) 0.0225(5) Uani 1 1 d . . . .
O2 O 0.8298(3) 0.73843(19) 0.85133(15) 0.0400(5) Uani 1 1 d . . . .
N3 N 0.2704(3) 0.81153(18) 0.49605(16) 0.0237(5) Uani 1 1 d . . . .
C3 C 0.7672(4) 0.9406(2) 0.7166(2) 0.0300(7) Uani 1 1 d . . . .
N2 N 0.2063(3) 0.67546(19) 0.67914(16) 0.0237(5) Uani 1 1 d . . . .
C4 C 0.3756(3) 0.6767(2) 0.67349(18) 0.0199(5) Uani 1 1 d . . . .
C12 C 0.5379(3) 0.5219(2) 0.64233(19) 0.0207(5) Uani 1 1 d . . . .
H12A H 0.6290 0.5771 0.6327 0.025 Uiso 1 1 calc R . . .
H12B H 0.5083 0.4597 0.5796 0.025 Uiso 1 1 calc R . . .
C8 C 0.3931(4) 0.8704(2) 0.58315(19) 0.0227(6) Uani 1 1 d . . . .
C2 C 0.7362(4) 0.7653(2) 0.7901(2) 0.0260(6) Uani 1 1 d . . . .
N4 N 0.3621(3) 0.97328(18) 0.59277(17) 0.0271(5) Uani 1 1 d . . . .
C16 C 0.8814(4) 0.4469(2) 0.8236(2) 0.0271(6) Uani 1 1 d . . . .
H16A H 0.9281 0.5255 0.8539 0.032 Uiso 1 1 calc R . . .
H16B H 0.9792 0.4118 0.8083 0.032 Uiso 1 1 calc R . . .
C13 C 0.6074(4) 0.4834(2) 0.73840(19) 0.0243(6) Uani 1 1 d . . . .
H13A H 0.6428 0.5461 0.8008 0.029 Uiso 1 1 calc R . . .
H13B H 0.5150 0.4307 0.7501 0.029 Uiso 1 1 calc R . . .
O3 O 0.8839(3) 1.0106(2) 0.73680(18) 0.0532(7) Uani 1 1 d . . . .
C14 C 0.2459(4) 0.6959(2) 0.44364(19) 0.0234(6) Uani 1 1 d . . . .
H14A H 0.1231 0.6610 0.4331 0.028 Uiso 1 1 calc R . . .
H14B H 0.3181 0.6601 0.4883 0.028 Uiso 1 1 calc R . . .
C15 C 0.7042(4) 0.3192(2) 0.6614(2) 0.0294(6) Uani 1 1 d . . . .
H15A H 0.5773 0.2956 0.6497 0.035 Uiso 1 1 calc R . . .
H15B H 0.7607 0.2724 0.7007 0.035 Uiso 1 1 calc R . . .
C5 C 0.2270(4) 0.5043(2) 0.6462(2) 0.0293(6) Uani 1 1 d . . . .
H5 H 0.2019 0.4273 0.6324 0.035 Uiso 1 1 calc R . . .
C17 C 0.8097(4) 0.4008(2) 0.9051(2) 0.0286(6) Uani 1 1 d . . . .
C9 C 0.1664(4) 0.8759(3) 0.4563(2) 0.0364(7) Uani 1 1 d . . . .
H9 H 0.0714 0.8527 0.3974 0.044 Uiso 1 1 calc R . . .
C7 C 0.1254(4) 0.7698(3) 0.7036(2) 0.0328(7) Uani 1 1 d . . . .
H7A H 0.1099 0.7820 0.7755 0.049 Uiso 1 1 calc GR . . .
H7B H 0.0123 0.7567 0.6553 0.049 Uiso 1 1 calc GR . . .
H7C H 0.1997 0.8340 0.6966 0.049 Uiso 1 1 calc GR . . .
C6 C 0.1167(4) 0.5714(2) 0.6628(2) 0.0315(7) Uani 1 1 d . . . .
H6 H -0.0020 0.5510 0.6632 0.038 Uiso 1 1 calc R . . .
C10 C 0.2249(4) 0.9774(3) 0.5167(2) 0.0371(8) Uani 1 1 d . . . .
H10 H 0.1800 1.0401 0.5084 0.045 Uiso 1 1 calc R . . .
C18 C 0.7434(4) 0.4672(3) 0.9784(2) 0.0377(8) Uani 1 1 d . . . .
H18 H 0.7462 0.5411 0.9781 0.045 Uiso 1 1 calc R . . .
C11 C 0.4605(5) 1.0701(2) 0.6715(2) 0.0391(8) Uani 1 1 d . . . .
H11A H 0.4633 1.0587 0.7412 0.059 Uiso 1 1 calc GR . . .
H11B H 0.4056 1.1322 0.6646 0.059 Uiso 1 1 calc GR . . .
H11C H 0.5791 1.0846 0.6617 0.059 Uiso 1 1 calc GR . . .
C23 C 0.2154(5) 0.2209(4) 0.8256(3) 0.0580(11) Uani 1 1 d . . . .
Cl1A Cl 0.4924(5) 0.9143(3) 0.8488(3) 0.0280(2) Uani 0.3 1 d D P A 2
C22 C 0.8074(5) 0.2938(3) 0.9087(2) 0.0412(8) Uani 1 1 d . . . .
H22 H 0.8546 0.2476 0.8605 0.049 Uiso 1 1 calc R . . .
C20 C 0.6692(5) 0.3209(4) 1.0535(3) 0.0565(11) Uani 1 1 d . . . .
H20 H 0.6200 0.2933 1.1036 0.068 Uiso 1 1 calc R . . .
C19 C 0.6734(5) 0.4264(4) 1.0515(2) 0.0526(10) Uani 1 1 d . . . .
H19 H 0.6280 0.4725 1.1009 0.063 Uiso 1 1 calc R . . .
C21 C 0.7365(5) 0.2538(3) 0.9825(3) 0.0571(11) Uani 1 1 d . . . .
H21 H 0.7343 0.1802 0.9841 0.069 Uiso 1 1 calc R . . .
N6 N 0.1944(5) 0.2638(3) 0.7603(3) 0.0741(11) Uani 1 1 d . . . .
C24 C 0.2396(6) 0.1609(4) 0.9067(3) 0.0780(14) Uani 1 1 d . . . .
H24A H 0.3233 0.2070 0.9691 0.117 Uiso 1 1 calc GR . . .
H24B H 0.2830 0.0951 0.8803 0.117 Uiso 1 1 calc GR . . .
H24C H 0.1285 0.1406 0.9247 0.117 Uiso 1 1 calc GR . . .
O1 O 0.4743(6) 0.9407(4) 0.8846(3) 0.0611(14) Uani 0.7 1 d D P A 1
C1A C 0.675(2) 0.7544(11) 0.5783(10) 0.0407(15) Uani 0.3 1 d D P A 2
O1A O 0.7371(16) 0.7197(9) 0.5039(7) 0.0611(14) Uani 0.3 1 d D P A 2

loop_
_atom_site_aniso_label
_atom_site_aniso_U_11
_atom_site_aniso_U_22
_atom_site_aniso_U_33
_atom_site_aniso_U_23
_atom_site_aniso_U_13
_atom_site_aniso_U_12
Re1 0.02107(7) 0.01923(6) 0.01814(6) 0.00376(4) 0.00398(4) 0.00223(4)
Cl1 0.0275(6) 0.0284(6) 0.0247(7) 0.0055(5) 0.0017(5) 0.0025(5)
C1 0.054(4) 0.030(3) 0.035(3) 0.008(3) 0.005(3) 0.005(2)
N1 0.0189(12) 0.0218(12) 0.0226(11) 0.0089(9) 0.0042(9) 0.0013(9)
N5 0.0285(13) 0.0228(12) 0.0184(11) 0.0072(9) 0.0059(9) 0.0084(10)
O2 0.0354(13) 0.0503(14) 0.0323(11) 0.0154(10) -0.0038(9) 0.0090(11)
N3 0.0271(13) 0.0228(12) 0.0220(11) 0.0060(9) 0.0039(9) 0.0091(10)
C3 0.0314(17) 0.0314(16) 0.0243(14) 0.0097(12) 0.0010(12) -0.0001(14)
N2 0.0190(12) 0.0305(13) 0.0234(11) 0.0087(10) 0.0063(9) 0.0060(10)
C4 0.0191(14) 0.0275(15) 0.0137(12) 0.0067(10) 0.0028(10) 0.0052(11)
C12 0.0228(15) 0.0199(13) 0.0210(13) 0.0074(10) 0.0053(10) 0.0054(11)
C8 0.0271(16) 0.0208(14) 0.0229(13) 0.0053(11) 0.0106(11) 0.0069(12)
C2 0.0262(16) 0.0274(15) 0.0225(14) 0.0025(11) 0.0090(11) 0.0005(12)
N4 0.0335(15) 0.0204(12) 0.0306(13) 0.0065(10) 0.0118(10) 0.0101(11)
C16 0.0231(16) 0.0343(16) 0.0270(14) 0.0129(12) 0.0054(11) 0.0081(13)
C13 0.0273(16) 0.0278(15) 0.0204(13) 0.0106(11) 0.0062(11) 0.0053(12)
O3 0.0438(16) 0.0436(14) 0.0582(15) 0.0202(12) -0.0093(11) -0.0203(12)
C14 0.0263(15) 0.0221(14) 0.0198(13) 0.0036(10) 0.0034(10) 0.0029(12)
C15 0.0413(19) 0.0225(15) 0.0286(15) 0.0103(12) 0.0122(13) 0.0077(13)
C5 0.0256(16) 0.0276(16) 0.0327(15) 0.0101(12) 0.0049(12) -0.0030(13)
C17 0.0218(16) 0.0421(18) 0.0220(14) 0.0122(12) 0.0012(11) 0.0051(13)
C9 0.0383(19) 0.0408(19) 0.0330(16) 0.0119(14) 0.0029(13) 0.0204(16)
C7 0.0246(17) 0.0430(19) 0.0363(16) 0.0110(14) 0.0125(12) 0.0158(14)
C6 0.0210(16) 0.0400(18) 0.0340(16) 0.0144(13) 0.0070(12) -0.0009(14)
C10 0.045(2) 0.0367(19) 0.0395(18) 0.0173(14) 0.0120(14) 0.0261(16)
C18 0.0329(19) 0.053(2) 0.0269(16) 0.0110(14) 0.0032(12) 0.0114(16)
C11 0.049(2) 0.0180(15) 0.0495(19) 0.0032(13) 0.0158(15) 0.0083(14)
C23 0.043(2) 0.066(3) 0.057(3) -0.006(2) 0.0154(19) 0.012(2)
Cl1A 0.0275(6) 0.0284(6) 0.0247(7) 0.0055(5) 0.0017(5) 0.0025(5)
C22 0.047(2) 0.047(2) 0.0328(17) 0.0200(15) 0.0044(14) 0.0102(17)
C20 0.045(2) 0.097(3) 0.0312(19) 0.036(2) 0.0045(15) -0.003(2)
C19 0.040(2) 0.096(3) 0.0275(17) 0.0208(19) 0.0110(14) 0.018(2)
C21 0.066(3) 0.060(3) 0.043(2) 0.0323(19) -0.0020(18) -0.005(2)
N6 0.077(3) 0.067(3) 0.086(3) 0.017(2) 0.031(2) 0.029(2)
C24 0.058(3) 0.122(4) 0.049(2) 0.017(3) 0.006(2) 0.018(3)
O1 0.084(3) 0.058(3) 0.040(3) 0.0012(19) 0.023(2) 0.017(2)
C1A 0.054(4) 0.030(3) 0.035(3) 0.008(3) 0.005(3) 0.005(2)
O1A 0.084(3) 0.058(3) 0.040(3) 0.0012(19) 0.023(2) 0.017(2)

loop_
_atom_type_symbol
_atom_type_description
_atom_type_scat_dispersion_real
_atom_type_scat_dispersion_imag
_atom_type_scat_source
C C 0.0033 0.0016 'International Tables Vol C Tables 4.2.6.8 and 6.1.1.4'
H H 0.0000 0.0000 'International Tables Vol C Tables 4.2.6.8 and 6.1.1.4'
Cl Cl 0.1484 0.1585 'International Tables Vol C Tables 4.2.6.8 and 6.1.1.4'
N N 0.0061 0.0033 'International Tables Vol C Tables 4.2.6.8 and 6.1.1.4'
O O 0.0106 0.0060 'International Tables Vol C Tables 4.2.6.8 and 6.1.1.4'
Re Re -1.0185 7.2310 'International Tables Vol C Tables 4.2.6.8 and 6.1.1.4'

loop_
_geom_angle_atom_site_label_1
_geom_angle_atom_site_label_2
_geom_angle_atom_site_label_3
_geom_angle
_geom_angle_site_symmetry_3
C1 Re1 Cl1 175.46(18) .
C1 Re1 C3 88.9(2) .
C1 Re1 C4 89.81(19) .
C1 Re1 C8 92.4(2) .
C1 Re1 C2 86.8(2) .
C3 Re1 Cl1 87.07(9) .
C3 Re1 C4 177.22(10) .
C3 Re1 C8 96.11(11) .
C3 Re1 Cl1A 88.59(13) .
C4 Re1 Cl1 94.31(7) .
C4 Re1 C8 86.41(10) .
C4 Re1 Cl1A 90.05(12) .
C8 Re1 Cl1 85.97(7) .
C8 Re1 Cl1A 93.82(12) .
C2 Re1 Cl1 94.98(8) .
C2 Re1 C3 86.62(12) .
C2 Re1 C4 90.85(10) .
C2 Re1 C8 177.16(10) .
C2 Re1 Cl1A 85.44(13) .
C1A Re1 C3 84.7(4) .
C1A Re1 C4 96.6(4) .
C1A Re1 C8 88.8(5) .
C1A Re1 C2 92.3(5) .
C1A Re1 Cl1A 173.1(5) .
O1 C1 Re1 176.0(5) .
C4 N1 C12 126.8(2) .
C4 N1 C5 111.6(2) .
C5 N1 C12 121.6(2) .
C13 N5 C16 112.57(19) .
C13 N5 C15 112.9(2) .
C15 N5 C16 113.2(2) .
C8 N3 C14 128.0(2) .
C8 N3 C9 111.5(2) .
C9 N3 C14 120.5(2) .
O3 C3 Re1 174.7(3) .
C4 N2 C7 126.6(2) .
C4 N2 C6 111.5(2) .
C6 N2 C7 121.8(2) .
N1 C4 Re1 128.79(18) .
N2 C4 Re1 128.40(19) .
N2 C4 N1 102.8(2) .
N1 C12 C13 111.23(19) .
N3 C8 Re1 130.50(19) .
N4 C8 Re1 126.53(19) .
N4 C8 N3 102.7(2) .
O2 C2 Re1 177.1(2) .
C8 N4 C10 112.0(2) .
C8 N4 C11 126.0(2) .
C10 N4 C11 122.0(2) .
N5 C16 C17 115.1(2) .
N5 C13 C12 110.32(19) .
N3 C14 C15 110.8(2) 2_666
N5 C15 C14 112.3(2) 2_666
C6 C5 N1 106.7(3) .
C18 C17 C16 119.6(3) .
C22 C17 C16 122.0(3) .
C22 C17 C18 118.4(3) .
C10 C9 N3 106.9(3) .
C5 C6 N2 107.4(3) .
C9 C10 N4 106.8(3) .
C19 C18 C17 120.6(3) .
N6 C23 C24 177.5(5) .
C17 C22 C21 120.4(3) .
C19 C20 C21 119.9(3) .
C20 C19 C18 120.6(3) .
C20 C21 C22 120.1(4) .
O1A C1A Re1 176.5(13) .

loop_
_geom_bond_atom_site_label_1
_geom_bond_atom_site_label_2
_geom_bond_distance
_geom_bond_site_symmetry_2
Re1 Cl1 2.5075(13) .
Re1 C1 1.909(6) .
Re1 C3 1.941(3) .
Re1 C4 2.192(3) .
Re1 C8 2.199(3) .
Re1 C2 1.933(3) .
Re1 Cl1A 2.473(4) .
Re1 C1A 1.912(11) .
C1 O1 1.142(5) .
N1 C4 1.372(3) .
N1 C12 1.458(3) .
N1 C5 1.381(3) .
N5 C16 1.479(3) .
N5 C13 1.454(3) .
N5 C15 1.469(3) .
O2 C2 1.155(3) .
N3 C8 1.369(3) .
N3 C14 1.465(3) .
N3 C9 1.377(4) .
C3 O3 1.145(3) .
N2 C4 1.370(3) .
N2 C7 1.459(4) .
N2 C6 1.374(4) .
C12 C13 1.526(3) .
C8 N4 1.364(3) .
N4 C10 1.372(4) .
N4 C11 1.454(4) .
C16 C17 1.522(4) .
C14 C15 1.520(3) 2_666
C15 C14 1.520(3) 2_666
C5 C6 1.336(4) .
C17 C18 1.390(4) .
C17 C22 1.387(4) .
C9 C10 1.340(4) .
C18 C19 1.384(4) .
C23 N6 1.139(5) .
C23 C24 1.474(6) .
C22 C21 1.390(4) .
C20 C19 1.360(6) .
C20 C21 1.382(5) .
C1A O1A 1.226(11) .
